data_7109158
loop_
_publ_author_name
'Kyung Hwan Park'
'Tae Hwan Noh'
'Yoon-Bo Shim'
'Ok-Sang Jung'

_publ_section_title
;
 Construction of right-handed-, left-handed-, and racemic helical
 coordination polymers. Enantioselective recognition using chiral helical
 crystals
;
_journal_name_full Chem.Commun.
_journal_page_first 4000
_journal_paper_doi 10.1039/c3cc00005b
_journal_volume 49
_journal_year 2013
_chemical_formula_sum 'C32 H41 Cl4 Cu2 N6 O2 Si2'
_chemical_formula_weight 866.77
_chemical_name_systematic
;
?
;
_space_group_IT_number 220
_symmetry_cell_setting cubic
_symmetry_space_group_name_Hall 'I -4bd 2c 3'
_symmetry_space_group_name_H-M 'I -4 3 d'
_atom_sites_solution_hydrogens geom
_atom_sites_solution_primary direct
_atom_sites_solution_secondary difmap
_audit_creation_method SHELXL-97
_cell_angle_alpha 90.00
_cell_angle_beta 90.00
_cell_angle_gamma 90.00
_cell_formula_units_Z 24
_cell_length_a 30.848(4)
_cell_length_b 30.848(4)
_cell_length_c 30.848(4)
_cell_measurement_reflns_used 3685
_cell_measurement_temperature 296(2)
_cell_measurement_theta_max 23.52
_cell_measurement_theta_min 4.18
_cell_volume 29355(7)
_computing_cell_refinement 'Bruker SAINT'
_computing_data_collection 'Bruker APEX2'
_computing_data_reduction 'Bruker SAINT'
_computing_molecular_graphics 'Bruker SHELXTL'
_computing_publication_material 'Bruker SHELXTL'
_computing_structure_refinement 'SHELXL-97 (Sheldrick, 2008)'
_computing_structure_solution 'SHELXS-97 (Sheldrick, 2008)'
_diffrn_ambient_temperature 296(2)
_diffrn_measured_fraction_theta_full 0.994
_diffrn_measured_fraction_theta_max 0.994
_diffrn_measurement_device_type 'Bruker Breeze CCD'
_diffrn_measurement_method '\f and \w scans'
_diffrn_radiation_monochromator graphite
_diffrn_radiation_source 'fine-focus sealed tube'
_diffrn_radiation_type MoK\a
_diffrn_radiation_wavelength 0.71073
_diffrn_reflns_av_R_equivalents 0.0710
_diffrn_reflns_av_unetI/netI 0.0733
_diffrn_reflns_limit_h_max 1
_diffrn_reflns_limit_h_min -38
_diffrn_reflns_limit_k_max 34
_diffrn_reflns_limit_k_min -26
_diffrn_reflns_limit_l_max 31
_diffrn_reflns_limit_l_min -15
_diffrn_reflns_number 23561
_diffrn_reflns_theta_full 26.48
_diffrn_reflns_theta_max 26.48
_diffrn_reflns_theta_min 4.18
_exptl_absorpt_coefficient_mu 1.167
_exptl_absorpt_correction_T_max 0.7917
_exptl_absorpt_correction_T_min 0.6101
_exptl_absorpt_correction_type multi-scan
_exptl_absorpt_process_details SADABS
_exptl_crystal_colour green
_exptl_crystal_density_diffrn 1.177
_exptl_crystal_density_method 'not measured'
_exptl_crystal_description block
_exptl_crystal_F_000 10680
_exptl_crystal_size_max 0.47
_exptl_crystal_size_mid 0.22
_exptl_crystal_size_min 0.21
_platon_squeeze_details
;
;
_refine_diff_density_max 0.268
_refine_diff_density_min -0.442
_refine_diff_density_rms 0.059
_refine_ls_abs_structure_details 'Flack H D (1983), Acta Cryst. A39, 876-881'
_refine_ls_abs_structure_Flack 0.002(18)
_refine_ls_extinction_method none
_refine_ls_goodness_of_fit_ref 1.020
_refine_ls_hydrogen_treatment constr
_refine_ls_matrix_type full
_refine_ls_number_parameters 236
_refine_ls_number_reflns 5065
_refine_ls_number_restraints 19
_refine_ls_restrained_S_all 1.022
_refine_ls_R_factor_all 0.0817
_refine_ls_R_factor_gt 0.0454
_refine_ls_shift/su_max 0.002
_refine_ls_shift/su_mean 0.000
_refine_ls_structure_factor_coef Fsqd
_refine_ls_weighting_details 'calc w=1/[\s^2^(Fo^2^)+(0.0409P)^2^+0.0000P] where P=(Fo^2^+2Fc^2^)/3'
_refine_ls_weighting_scheme calc
_refine_ls_wR_factor_gt 0.0992
_refine_ls_wR_factor_ref 0.1053
_reflns_number_gt 2936
_reflns_number_total 5065
_reflns_threshold_expression >2sigma(I)
_cod_data_source_file c3cc00005b.txt
_cod_data_source_block nth
_cod_original_cell_volume 29354(6)
_cod_original_sg_symbol_H-M I-43d
_cod_database_code 7109158

loop_
_symmetry_equiv_pos_as_xyz
'x, y, z'
'-x+1/2, -y, z+1/2'
'-x, y+1/2, -z+1/2'
'x+1/2, -y+1/2, -z'
'z, x, y'
'z+1/2, -x+1/2, -y'
'-z+1/2, -x, y+1/2'
'-z, x+1/2, -y+1/2'
'y, z, x'
'-y, z+1/2, -x+1/2'
'y+1/2, -z+1/2, -x'
'-y+1/2, -z, x+1/2'
'y+1/4, x+1/4, z+1/4'
'-y+1/4, -x+3/4, z+3/4'
'y+3/4, -x+1/4, -z+3/4'
'-y+3/4, x+3/4, -z+1/4'
'x+1/4, z+1/4, y+1/4'
'-x+3/4, z+3/4, -y+1/4'
'-x+1/4, -z+3/4, y+3/4'
'x+3/4, -z+1/4, -y+3/4'
'z+1/4, y+1/4, x+1/4'
'z+3/4, -y+1/4, -x+3/4'
'-z+3/4, y+3/4, -x+1/4'
'-z+1/4, -y+3/4, x+3/4'
'x+1/2, y+1/2, z+1/2'
'-x+1, -y+1/2, z+1'
'-x+1/2, y+1, -z+1'
'x+1, -y+1, -z+1/2'
'z+1/2, x+1/2, y+1/2'
'z+1, -x+1, -y+1/2'
'-z+1, -x+1/2, y+1'
'-z+1/2, x+1, -y+1'
'y+1/2, z+1/2, x+1/2'
'-y+1/2, z+1, -x+1'
'y+1, -z+1, -x+1/2'
'-y+1, -z+1/2, x+1'
'y+3/4, x+3/4, z+3/4'
'-y+3/4, -x+5/4, z+5/4'
'y+5/4, -x+3/4, -z+5/4'
'-y+5/4, x+5/4, -z+3/4'
'x+3/4, z+3/4, y+3/4'
'-x+5/4, z+5/4, -y+3/4'
'-x+3/4, -z+5/4, y+5/4'
'x+5/4, -z+3/4, -y+5/4'
'z+3/4, y+3/4, x+3/4'
'z+5/4, -y+3/4, -x+5/4'
'-z+5/4, y+5/4, -x+3/4'
'-z+3/4, -y+5/4, x+5/4'

loop_
_atom_site_label
_atom_site_type_symbol
_atom_site_fract_x
_atom_site_fract_y
_atom_site_fract_z
_atom_site_U_iso_or_equiv
_atom_site_adp_type
_atom_site_occupancy
_atom_site_symmetry_multiplicity
_atom_site_calc_flag
_atom_site_refinement_flags
_atom_site_disorder_assembly
_atom_site_disorder_group
Cu1 Cu 0.637973(18) 0.605723(19) 0.116177(19) 0.04815(17) Uani 1 1 d . . .
Cl1 Cl 0.58185(5) 0.60940(5) 0.06771(5) 0.0791(5) Uani 1 1 d . . .
Cl2 Cl 0.69410(4) 0.55667(4) 0.12445(5) 0.0611(3) Uani 1 1 d . . .
Si1 Si 0.50244(7) 0.5000 0.2500 0.0487(5) Uani 1 2 d S . .
Si2 Si 0.7500 0.75217(7) 0.0000 0.0503(5) Uani 1 2 d S . .
O1 O 0.64514(13) 0.65108(11) 0.17055(10) 0.0607(10) Uani 1 1 d . . .
N1 N 0.59893(12) 0.57150(11) 0.15650(12) 0.0457(10) Uani 1 1 d D . .
N2 N 0.67421(13) 0.65020(13) 0.08325(12) 0.0451(10) Uani 1 1 d . . .
N3 N 0.68696(17) 0.67395(17) 0.22500(15) 0.0726(14) Uani 1 1 d . . .
C1 C 0.56650(17) 0.59333(15) 0.17644(18) 0.0601(15) Uani 1 1 d D . .
H1 H 0.5637 0.6229 0.1713 0.072 Uiso 1 1 calc R . .
C2 C 0.53783(17) 0.57364(18) 0.20369(17) 0.0560(15) Uani 1 1 d . . .
H2 H 0.5165 0.5903 0.2170 0.067 Uiso 1 1 calc R . .
C3 C 0.53955(16) 0.52928(16) 0.21211(16) 0.0461(13) Uani 1 1 d . . .
C4 C 0.57307(16) 0.50720(17) 0.19047(15) 0.0512(13) Uani 1 1 d D . .
H4 H 0.5759 0.4775 0.1945 0.061 Uiso 1 1 calc R . .
C5 C 0.60109(16) 0.52764(12) 0.16422(15) 0.0535(14) Uani 1 1 d D . .
H5 H 0.6228 0.5116 0.1507 0.064 Uiso 1 1 calc R . .
C6 C 0.65358(17) 0.68271(17) 0.06367(17) 0.0578(14) Uani 1 1 d . . .
H6 H 0.6235 0.6837 0.0652 0.069 Uiso 1 1 calc R . .
C7 C 0.67510(18) 0.71506(18) 0.04111(18) 0.0599(16) Uani 1 1 d . . .
H7 H 0.6592 0.7375 0.0288 0.072 Uiso 1 1 calc R . .
C8 C 0.72034(17) 0.71468(16) 0.03650(16) 0.0458(13) Uani 1 1 d . . .
C9 C 0.74053(17) 0.68090(18) 0.05890(17) 0.0586(15) Uani 1 1 d . . .
H9 H 0.7706 0.6791 0.0589 0.070 Uiso 1 1 calc R . .
C10 C 0.71686(17) 0.65030(18) 0.08095(16) 0.0552(14) Uani 1 1 d . . .
H10 H 0.7318 0.6283 0.0951 0.066 Uiso 1 1 calc R . .
C11 C 0.46819(19) 0.53905(19) 0.2808(2) 0.0660(17) Uani 1 1 d D . .
H11A H 0.4496 0.5234 0.3002 0.079 Uiso 0.50 1 calc PR A 1
H11B H 0.4509 0.5556 0.2609 0.079 Uiso 0.50 1 calc PR A 1
H11C H 0.4865 0.5582 0.2971 0.079 Uiso 0.50 1 calc PR A 1
C12A C 0.4272(4) 0.5323(12) 0.2886(12) 0.080(11) Uani 0.25 1 d PDU B 2
H12A H 0.4063 0.5436 0.2701 0.096 Uiso 0.25 1 calc PR B 2
H12B H 0.4189 0.5162 0.3127 0.096 Uiso 0.25 1 calc PR B 2
C12B C 0.4268(3) 0.5423(14) 0.2732(13) 0.103(14) Uani 0.25 1 d PDU B 3
H12C H 0.4070 0.5293 0.2919 0.123 Uiso 0.25 1 calc PR B 3
H12D H 0.4170 0.5577 0.2492 0.123 Uiso 0.25 1 calc PR B 3
C13 C 0.71078(19) 0.78525(19) -0.0303(2) 0.0709(18) Uani 1 1 d D . .
H13A H 0.6851 0.7720 -0.0389 0.085 Uiso 0.50 1 calc PR C 4
H13B H 0.6908 0.7666 -0.0453 0.085 Uiso 0.50 1 calc PR C 5
H13C H 0.7259 0.8029 -0.0510 0.085 Uiso 0.50 1 calc PR C 5
H13D H 0.6951 0.8035 -0.0106 0.085 Uiso 0.50 1 calc PR C 5
C14 C 0.7162(5) 0.8258(3) -0.0407(6) 0.141(7) Uani 0.50 1 d PD D 4
H14A H 0.7414 0.8401 -0.0327 0.169 Uiso 0.50 1 calc PR D 4
H14B H 0.6948 0.8403 -0.0561 0.169 Uiso 0.50 1 calc PR D 4
C17 C 0.6796(2) 0.65136(18) 0.19037(17) 0.0628(15) Uani 1 1 d . . .
H17 H 0.7020 0.6342 0.1798 0.075 Uiso 1 1 calc R . .
C18 C 0.6522(2) 0.7020(2) 0.2432(2) 0.094(2) Uani 1 1 d . . .
H18A H 0.6632 0.7173 0.2680 0.113 Uiso 1 1 calc R . .
H18B H 0.6280 0.6844 0.2517 0.113 Uiso 1 1 calc R . .
H18C H 0.6431 0.7225 0.2216 0.113 Uiso 1 1 calc R . .
C19 C 0.7286(2) 0.6704(3) 0.2496(2) 0.104(2) Uani 1 1 d . . .
H19A H 0.7284 0.6904 0.2734 0.125 Uiso 1 1 calc R . .
H19B H 0.7524 0.6770 0.2306 0.125 Uiso 1 1 calc R . .
H19C H 0.7318 0.6414 0.2604 0.125 Uiso 1 1 calc R . .

loop_
_atom_site_aniso_label
_atom_site_aniso_U_11
_atom_site_aniso_U_22
_atom_site_aniso_U_33
_atom_site_aniso_U_23
_atom_site_aniso_U_13
_atom_site_aniso_U_12
Cu1 0.0493(4) 0.0519(4) 0.0433(4) 0.0023(3) -0.0070(3) 0.0093(3)
Cl1 0.0758(10) 0.0774(10) 0.0842(11) 0.0281(9) -0.0432(8) -0.0147(9)
Cl2 0.0537(8) 0.0601(9) 0.0695(9) 0.0102(7) 0.0000(7) 0.0160(6)
Si1 0.0428(12) 0.0553(13) 0.0480(12) -0.0153(11) 0.000 0.000
Si2 0.0497(12) 0.0491(13) 0.0520(13) 0.000 -0.0101(10) 0.000
O1 0.067(3) 0.067(2) 0.048(2) -0.0097(18) -0.004(2) -0.002(2)
N1 0.046(2) 0.052(3) 0.040(2) -0.005(2) -0.0035(19) 0.007(2)
N2 0.043(3) 0.056(3) 0.036(2) 0.002(2) -0.0093(18) 0.007(2)
N3 0.076(4) 0.091(4) 0.051(3) -0.016(3) 0.004(3) -0.027(3)
C1 0.058(4) 0.053(3) 0.070(4) -0.001(3) 0.009(3) 0.015(3)
C2 0.054(4) 0.057(4) 0.057(4) -0.011(3) 0.009(3) 0.014(3)
C3 0.050(3) 0.047(3) 0.042(3) -0.010(3) -0.008(2) 0.005(2)
C4 0.060(3) 0.053(3) 0.041(3) -0.001(3) -0.006(3) 0.005(3)
C5 0.063(4) 0.051(3) 0.047(3) -0.007(3) -0.002(3) 0.025(3)
C6 0.051(3) 0.060(4) 0.062(4) 0.002(3) -0.002(3) 0.011(3)
C7 0.054(4) 0.055(4) 0.071(4) 0.008(3) -0.001(3) 0.015(3)
C8 0.050(3) 0.050(3) 0.037(3) -0.010(2) -0.013(2) 0.009(2)
C9 0.039(3) 0.074(4) 0.062(4) 0.003(3) -0.001(3) 0.008(3)
C10 0.048(3) 0.065(4) 0.052(3) 0.013(3) -0.009(3) 0.010(3)
C11 0.055(4) 0.074(4) 0.069(4) -0.025(3) 0.000(3) 0.003(3)
C12A 0.069(14) 0.080(14) 0.089(15) 0.011(11) 0.012(9) 0.004(9)
C12B 0.087(17) 0.116(18) 0.105(17) 0.004(11) 0.012(10) 0.021(10)
C13 0.066(4) 0.048(4) 0.098(5) 0.013(3) -0.016(4) -0.014(3)
C14 0.108(13) 0.100(13) 0.22(2) 0.016(14) -0.055(14) -0.022(11)
C17 0.079(4) 0.067(4) 0.043(3) -0.011(3) 0.015(3) -0.016(3)
C18 0.103(6) 0.087(5) 0.092(5) -0.033(4) -0.006(4) -0.009(4)
C19 0.077(5) 0.139(7) 0.096(5) -0.043(5) 0.008(4) -0.037(4)

loop_
_atom_type_symbol
_atom_type_description
_atom_type_scat_dispersion_real
_atom_type_scat_dispersion_imag
_atom_type_scat_source
C C 0.0033 0.0016 'International Tables Vol C Tables 4.2.6.8 and 6.1.1.4'
H H 0.0000 0.0000 'International Tables Vol C Tables 4.2.6.8 and 6.1.1.4'
N N 0.0061 0.0033 'International Tables Vol C Tables 4.2.6.8 and 6.1.1.4'
Si Si 0.0817 0.0704 'International Tables Vol C Tables 4.2.6.8 and 6.1.1.4'
Cl Cl 0.1484 0.1585 'International Tables Vol C Tables 4.2.6.8 and 6.1.1.4'
Cu Cu 0.3201 1.2651 'International Tables Vol C Tables 4.2.6.8 and 6.1.1.4'
O O 0.0106 0.0060 'International Tables Vol C Tables 4.2.6.8 and 6.1.1.4'

loop_
_geom_angle_atom_site_label_1
_geom_angle_atom_site_label_2
_geom_angle_atom_site_label_3
_geom_angle
_geom_angle_site_symmetry_1
_geom_angle_site_symmetry_3
N1 Cu1 N2 168.74(14) . .
N1 Cu1 O1 85.58(14) . .
N2 Cu1 O1 84.07(13) . .
N1 Cu1 Cl1 88.70(11) . .
N2 Cu1 Cl1 93.20(11) . .
O1 Cu1 Cl1 122.91(11) . .
N1 Cu1 Cl2 92.08(11) . .
N2 Cu1 Cl2 94.86(12) . .
O1 Cu1 Cl2 104.90(11) . .
Cl1 Cu1 Cl2 132.08(6) . .
C11 Si1 C11 110.9(4) 28_455 .
C11 Si1 C3 109.9(2) 28_455 .
C11 Si1 C3 110.7(3) . .
C11 Si1 C3 110.7(3) 28_455 28_455
C11 Si1 C3 109.9(2) . 28_455
C3 Si1 C3 104.5(3) . 28_455
C13 Si2 C13 112.6(4) 27_644 .
C13 Si2 C8 111.2(2) 27_644 .
C13 Si2 C8 109.3(3) . .
C13 Si2 C8 109.3(3) 27_644 27_644
C13 Si2 C8 111.2(2) . 27_644
C8 Si2 C8 102.9(3) . 27_644
C17 O1 Cu1 118.2(3) . .
C1 N1 C5 116.5(4) . .
C1 N1 Cu1 117.3(3) . .
C5 N1 Cu1 126.1(3) . .
C10 N2 C6 116.8(5) . .
C10 N2 Cu1 125.1(4) . .
C6 N2 Cu1 118.0(3) . .
C17 N3 C18 119.9(5) . .
C17 N3 C19 121.9(6) . .
C18 N3 C19 118.1(5) . .
N1 C1 C2 122.5(4) . .
N1 C1 H1 118.7 . .
C2 C1 H1 118.7 . .
C1 C2 C3 121.9(5) . .
C1 C2 H2 119.1 . .
C3 C2 H2 119.1 . .
C2 C3 C4 114.5(5) . .
C2 C3 Si1 124.6(4) . .
C4 C3 Si1 120.9(4) . .
C5 C4 C3 122.2(5) . .
C5 C4 H4 118.9 . .
C3 C4 H4 118.9 . .
C4 C5 N1 122.4(4) . .
C4 C5 H5 118.8 . .
N1 C5 H5 118.8 . .
N2 C6 C7 122.7(5) . .
N2 C6 H6 118.6 . .
C7 C6 H6 118.6 . .
C6 C7 C8 121.4(5) . .
C6 C7 H7 119.3 . .
C8 C7 H7 119.3 . .
C9 C8 C7 113.6(5) . .
C9 C8 Si2 123.0(4) . .
C7 C8 Si2 123.2(4) . .
C10 C9 C8 121.4(5) . .
C10 C9 H9 119.3 . .
C8 C9 H9 119.3 . .
N2 C10 C9 124.0(5) . .
N2 C10 H10 118.0 . .
C9 C10 H10 118.0 . .
C12A C11 C12B 25(2) . .
C12A C11 Si1 122.7(16) . .
C12B C11 Si1 121.0(18) . .
C12A C11 H11A 39.1 . .
C12B C11 H11A 64.1 . .
Si1 C11 H11A 109.5 . .
C12A C11 H11B 70.4 . .
C12B C11 H11B 45.5 . .
Si1 C11 H11B 109.5 . .
H11A C11 H11B 109.5 . .
C12A C11 H11C 124.8 . .
C12B C11 H11C 128.4 . .
Si1 C11 H11C 109.5 . .
H11A C11 H11C 109.5 . .
H11B C11 H11C 109.5 . .
C11 C12A H12A 120.0 . .
C11 C12A H12B 120.0 . .
H12A C12A H12B 120.0 . .
C11 C12B H12C 120.0 . .
C11 C12B H12D 120.0 . .
H12C C12B H12D 120.0 . .
C14 C13 Si2 125.1(9) . .
C14 C13 H13A 117.5 . .
Si2 C13 H13A 117.5 . .
C14 C13 H13B 122.7 . .
Si2 C13 H13B 109.5 . .
H13A C13 H13B 18.9 . .
C14 C13 H13C 39.6 . .
Si2 C13 H13C 109.5 . .
H13A C13 H13C 118.3 . .
H13B C13 H13C 109.5 . .
C14 C13 H13D 69.9 . .
Si2 C13 H13D 109.5 . .
H13A C13 H13D 90.6 . .
H13B C13 H13D 109.5 . .
H13C C13 H13D 109.5 . .
C13 C14 H14A 120.0 . .
C13 C14 H14B 120.0 . .
H14A C14 H14B 120.0 . .
O1 C17 N3 124.5(6) . .
O1 C17 H17 117.7 . .
N3 C17 H17 117.7 . .
N3 C18 H18A 109.5 . .
N3 C18 H18B 109.5 . .
H18A C18 H18B 109.5 . .
N3 C18 H18C 109.5 . .
H18A C18 H18C 109.5 . .
H18B C18 H18C 109.5 . .
N3 C19 H19A 109.5 . .
N3 C19 H19B 109.5 . .
H19A C19 H19B 109.5 . .
N3 C19 H19C 109.5 . .
H19A C19 H19C 109.5 . .
H19B C19 H19C 109.5 . .

loop_
_geom_bond_atom_site_label_1
_geom_bond_atom_site_label_2
_geom_bond_distance
_geom_bond_site_symmetry_2
Cu1 N1 2.028(4) .
Cu1 N2 2.041(4) .
Cu1 O1 2.195(3) .
Cu1 Cl1 2.2904(13) .
Cu1 Cl2 2.3136(13) .
Si1 C11 1.863(6) 28_455
Si1 C11 1.863(6) .
Si1 C3 1.869(6) .
Si1 C3 1.869(5) 28_455
Si2 C13 1.839(6) 27_644
Si2 C13 1.839(6) .
Si2 C8 1.855(6) .
Si2 C8 1.855(6) 27_644
O1 C17 1.226(6) .
N1 C1 1.354(5) .
N1 C5 1.375(3) .
N2 C10 1.318(6) .
N2 C6 1.332(6) .
N3 C17 1.296(6) .
N3 C18 1.488(7) .
N3 C19 1.496(8) .
C1 C2 1.363(7) .
C1 H1 0.9300 .
C2 C3 1.394(7) .
C2 H2 0.9300 .
C3 C4 1.407(7) .
C4 C5 1.342(4) .
C4 H4 0.9300 .
C5 H5 0.9300 .
C6 C7 1.386(7) .
C6 H6 0.9300 .
C7 C8 1.403(7) .
C7 H7 0.9300 .
C8 C9 1.397(7) .
C9 C10 1.374(7) .
C9 H9 0.9300 .
C10 H10 0.9300 .
C11 C12A 1.303(5) .
C11 C12B 1.303(5) .
C11 H11A 0.9600 .
C11 H11B 0.9600 .
C11 H11C 0.9600 .
C12A H12A 0.9300 .
C12A H12B 0.9300 .
C12B H12C 0.9300 .
C12B H12D 0.9300 .
C13 C14 1.300(5) .
C13 H13A 0.9300 .
C13 H13B 0.9600 .
C13 H13C 0.9600 .
C13 H13D 0.9600 .
C14 H14A 0.9300 .
C14 H14B 0.9300 .
C17 H17 0.9300 .
C18 H18A 0.9600 .
C18 H18B 0.9600 .
C18 H18C 0.9600 .
C19 H19A 0.9600 .
C19 H19B 0.9600 .
C19 H19C 0.9600 .

loop_
_platon_squeeze_void_nr
_platon_squeeze_void_average_x
_platon_squeeze_void_average_y
_platon_squeeze_void_average_z
_platon_squeeze_void_volume
_platon_squeeze_void_count_electrons
_platon_squeeze_void_content
1 0.114 0.114 0.114 423 28 ' '
2 0.114 -0.114 0.386 423 28 ' '
3 0.386 -0.114 0.614 423 28 ' '
4 0.386 0.114 0.886 423 28 ' '
5 0.636 0.136 0.364 423 28 ' '
6 0.864 0.136 0.636 423 28 ' '
7 0.364 0.364 0.364 423 28 ' '
8 0.136 0.364 0.636 423 28 ' '
9 0.886 0.385 0.114 423 28 ' '
10 0.614 0.386 0.886 423 28 ' '
11 0.886 0.614 0.386 423 28 ' '
12 0.614 0.614 0.614 423 28 ' '
13 0.364 0.635 0.136 423 28 ' '
14 0.136 0.635 0.864 423 28 ' '
15 0.636 0.864 0.136 423 28 ' '
16 0.864 0.864 0.864 423 28 ' '
